data_1518113
loop_
_publ_author_name
'Riou, A.'
'Gerault, Y.'
'Cudennec, Y.'

_publ_section_title
;
 Determination structurale du chromate de thallium trivalent Tl2(CrO4)3
;
_journal_name_full 'Revue de Chimie Minerale'
_journal_page_first 70
_journal_page_last 79
_journal_volume 23
_journal_year 1986
_chemical_formula_sum 'Cr3 O12 Tl2'
_chemical_formula_weight 756.76
_space_group_IT_number 60
_symmetry_cell_setting orthorhombic
_symmetry_Int_Tables_number 60
_symmetry_space_group_name_Hall '-P 2n 2ab'
_symmetry_space_group_name_H-M 'P b c n'
_cell_angle_alpha 90
_cell_angle_beta 90
_cell_angle_gamma 90
_cell_formula_units_Z 4
_cell_length_a 12.869(2)
_cell_length_b 8.716(5)
_cell_length_c 8.6989(13)
_cell_volume 975.7(6)
_diffrn_ambient_temperature 293
_diffrn_radiation_probe x-ray
_diffrn_radiation_type MoK\a
_diffrn_radiation_wavelength 0.71069
_exptl_absorpt_coefficient_mu 36.212
_exptl_crystal_density_diffrn 5.152
_exptl_crystal_density_meas 5.07
_exptl_crystal_F_000 1320
_refine_ls_number_parameters 79
_refine_ls_number_reflns 626
_refine_ls_R_factor_gt 0.049
_refine_ls_wR_factor_gt 0.058
_cod_data_source_file RCM-1986-23-70-79.cif
_cod_data_source_block Tl2[CrO4]3
_cod_database_code 1518113

loop_
_symmetry_equiv_pos_site_id
_symmetry_equiv_pos_as_xyz
1 x,y,z
2 1/2-x,1/2-y,1/2+z
3 1/2+x,1/2-y,-z
4 -x,y,1/2-z
5 -x,-y,-z
6 1/2+x,1/2+y,1/2-z
7 1/2-x,1/2+y,z
8 x,-y,1/2+z

loop_
_atom_site_label
_atom_site_type_symbol
_atom_site_thermal_displace_type
_atom_site_fract_x
_atom_site_fract_y
_atom_site_fract_z
_atom_site_occupancy
_atom_site_U_iso_or_equiv
Tl Tl Uiso 0.09054(5) 0.75260(10) 0.39546(7) 1.000 0.0101(1)
Cr1 Cr Uiso 0.3316(3) 0.3807(4) 0.0265(4) 1.000 0.0106(6)
Cr2 Cr Uiso 0.00000 0.3878(6) 0.25000 1.000 0.0119(10)
O1 O Uiso 0.5830(10) 0.272(2) 0.355(2) 1.000 0.010(4)
O2 O Uiso 0.7590(10) 0.981(2) 0.369(2) 1.000 0.019(4)
O3 O Uiso 0.7400(10) 0.270(2) 0.579(2) 1.000 0.023(4)
O4 O Uiso 0.4270(10) 0.226(2) 0.643(2) 1.000 0.028(5)
O5 O Uiso 0.5980(10) 0.491(2) 0.585(2) 1.000 0.018(4)
O6 O Uiso 0.4270(10) -0.006(2) 0.357(2) 1.000 0.018(4)

loop_
_atom_type_symbol
_atom_type_description
_atom_type_scat_dispersion_real
_atom_type_scat_dispersion_imag
_atom_type_scat_source
Cr Cr 0.3209 0.6236 ' International Tables Vol C Tables 4.2.6.8 and 6.1.1.4'
O O 0.0106 0.0060 ' International Tables Vol C Tables 4.2.6.8 and 6.1.1.4'
Tl Tl -2.8358 9.6688 ' International Tables Vol C Tables 4.2.6.8 and 6.1.1.4'

loop_
_geom_angle_atom_site_label_1
_geom_angle_atom_site_label_2
_geom_angle_atom_site_label_3
_geom_angle
_geom_angle_site_symmetry_1
_geom_angle_site_symmetry_3
_geom_angle_publ_flag
O3 Tl O5 92.2(6) 5_666 3_466 yes
O1 Tl O5 90.0(6) 6_455 3_466 yes
O1 Tl O5 88.8(6) 7_555 3_466 yes
O4 Tl O5 92.0(6) 7_555 3_466 yes
O5 Tl O6 174.8(6) 3_466 7_555 yes
O1 Tl O3 98.7(6) 6_455 5_666 yes
O1 Tl O3 176.8(6) 7_555 5_666 yes
O3 Tl O4 89.6(6) 5_666 7_555 yes
O3 Tl O6 91.4(6) 5_666 7_555 yes
O1 Tl O1 78.2(6) 6_455 7_555 yes
O1 Tl O4 171.3(5) 6_455 7_555 yes
O1 Tl O6 85.8(6) 6_455 7_555 yes
O1 Tl O4 93.4(6) 7_555 7_555 yes
O1 Tl O6 87.3(5) 7_555 7_555 yes
O4 Tl O6 91.7(6) 7_555 7_555 yes
O1 Cr1 O3 111.3(8) 4_655 4_655 yes
O1 Cr1 O5 108.3(7) 4_655 4_655 yes
O1 Cr1 O2 109.2(8) 4_655 6_445 yes
O3 Cr1 O5 109.2(9) 4_655 4_655 yes
O2 Cr1 O3 108.8(8) 6_445 4_655 yes
O2 Cr1 O5 110.2(9) 6_445 4_655 yes
O4 Cr2 O4 106.3(9) 2_554 3_456 yes
O4 Cr2 O6 110.5(8) 2_554 6_455 yes
O4 Cr2 O6 109.8(7) 2_554 7_555 yes
O4 Cr2 O6 109.8(7) 3_456 6_455 yes
O4 Cr2 O6 110.5(8) 3_456 7_555 yes
O6 Cr2 O6 110.0(9) 6_455 7_555 yes
Tl O1 Cr1 126.2(8) 6_545 4_655 yes
Tl O1 Cr1 123.9(8) 7_545 4_655 yes
Tl O1 Tl 101.1(6) 6_545 7_545 yes
Tl O3 Cr1 132.4(9) 5_666 4_655 yes
Tl O4 Cr2 132.8(9) 7_545 2_555 yes
Tl O5 Cr1 130.8(9) 3_566 4_655 yes
Tl O6 Cr2 134.9(9) 7_545 6_545 yes

loop_
_geom_bond_atom_site_label_1
_geom_bond_atom_site_label_2
_geom_bond_distance
_geom_bond_site_symmetry_2
_geom_bond_publ_flag
Tl O5 2.243(18) 3_466 yes
Tl O3 2.201(13) 5_666 yes
Tl O1 2.187(17) 6_455 yes
Tl O1 2.267(13) 7_555 yes
Tl O4 2.178(17) 7_555 yes
Tl O6 2.290(17) 7_555 yes
Cr1 O1 1.780(16) 4_655 yes
Cr1 O3 1.619(16) 4_655 yes
Cr1 O5 1.639(17) 4_655 yes
Cr1 O2 1.570(16) 6_445 yes
Cr2 O4 1.653(16) 2_554 yes
Cr2 O4 1.653(16) 3_456 yes
Cr2 O6 1.614(16) 6_455 yes
Cr2 O6 1.614(16) 7_555 yes
